data_7719900
loop_
_publ_author_name
'Stephan, Vanessa'
'Zocher, Christian'
'B\"orner, Martin'
'Klose, Jennifer'
'Fuhrmann, Daniel'
'Kersting, Berthold'

_publ_section_title
;
 Mononuclear FeII and Heterobinuclear FeIINiII Thiolate Complexes Derived
 from a Compartmental Hexaazadithiophenolato Ligand: Synthesis, Structure
 and Properties
;
_journal_name_full 'Dalton Transactions'
_journal_paper_doi 10.1039/D5DT02350E
_journal_year 2025
_chemical_formula_moiety 'C38 H66 Fe N6 S2, 2(Cl O4), C H4 O'
_chemical_formula_sum 'C39 H69.99 Cl2 Fe N6 O9 S2'
_chemical_formula_weight 957.80
_space_group_crystal_system monoclinic
_space_group_IT_number 14
_space_group_name_Hall '-P 2yn'
_space_group_name_H-M_alt 'P 1 21/n 1'
_atom_sites_solution_hydrogens mixed
_atom_sites_solution_primary dual
_audit_creation_date 2024-03-05
_audit_creation_method
;
Olex2 1.5
(compiled 2024.02.16 svn.r378c4104 for OlexSys, GUI svn.r6928)
;
_audit_update_record
;
2024-10-18 deposited with the CCDC.	2025-11-19 downloaded from the CCDC.
;
_cell_angle_alpha 90
_cell_angle_beta 92.671(2)
_cell_angle_gamma 90
_cell_formula_units_Z 4
_cell_length_a 14.1064(3)
_cell_length_b 17.0368(4)
_cell_length_c 19.4289(4)
_cell_measurement_reflns_used 36787
_cell_measurement_temperature 180
_cell_measurement_theta_max 70.94
_cell_measurement_theta_min 3.45
_cell_volume 4664.23(18)
_computing_cell_refinement
;
X-Area Recipe 1.37.0.0 (STOE, 2021)
;
_computing_data_collection
;
X-Area Pilatus3_SV 1.31.186.0 (STOE, 2022)
;
_computing_data_reduction
;
X-Area Integrate 2.5.3.0 (STOE, 2021)
X-Area LANA 2.7.5.0 (STOE, 2022)
;
_computing_molecular_graphics 'Olex2 1.5 (Dolomanov et al., 2009)'
_computing_publication_material
;
STOE & Cie GmbH, X-Area, software package for collecting single-crystal or
multi-domain crystal data on STOE area-detector diffractometers, for image 
processing, for the correction and scaling of reflection intensities and 
for outlier rejection, version 2.1, Darmstadt 2022
;
_computing_structure_refinement 'SHELXL 2018/3 (Sheldrick, 2015)'
_computing_structure_solution 'SHELXT  (Sheldrick, 2015)'
_diffrn_ambient_temperature 180
_diffrn_detector Pilatus300K
_diffrn_detector_area_resol_mean 5.81
_diffrn_detector_type 'DECTRIS PILATUS 300K'
_diffrn_measured_fraction_theta_full 0.993
_diffrn_measured_fraction_theta_max 0.973
_diffrn_measurement_details
;
 1603 frames, detector distance = 60 mm
;
_diffrn_measurement_device 'Eulerian 4-circle diffractometer'
_diffrn_measurement_device_type 'STOE STADIVARI'
_diffrn_measurement_method 'rotation method, \w scans'
_diffrn_radiation_collimation '0.5 mm diameter'
_diffrn_radiation_monochromator 'Graded multilayer mirror'
_diffrn_radiation_polarisn_norm 270
_diffrn_radiation_probe x-ray
_diffrn_radiation_type 'Cu K\a'
_diffrn_radiation_wavelength 1.54186
_diffrn_reflns_av_R_equivalents 0.0173
_diffrn_reflns_av_unetI/netI 0.0157
_diffrn_reflns_Laue_measured_fraction_full 0.993
_diffrn_reflns_Laue_measured_fraction_max 0.973
_diffrn_reflns_limit_h_max 16
_diffrn_reflns_limit_h_min -16
_diffrn_reflns_limit_k_max 18
_diffrn_reflns_limit_k_min -20
_diffrn_reflns_limit_l_max 23
_diffrn_reflns_limit_l_min -8
_diffrn_reflns_number 30056
_diffrn_reflns_point_group_measured_fraction_full 0.993
_diffrn_reflns_point_group_measured_fraction_max 0.973
_diffrn_reflns_theta_full 67.686
_diffrn_reflns_theta_max 71.025
_diffrn_reflns_theta_min 3.452
_diffrn_source 'GeniX 3D HF Cu'
_diffrn_source_current 0.600
_diffrn_source_power 0.030
_diffrn_source_voltage 50
_exptl_absorpt_coefficient_mu 4.952
_exptl_absorpt_correction_T_max 0.0589
_exptl_absorpt_correction_T_min 0.0233
_exptl_absorpt_correction_type multi-scan
_exptl_absorpt_process_details
;
STOE X-Red32, absorption correction by Gaussian integration, analogous to
P. Coppens in: F. R. Ahmed (Editor), "Crystallographic Computing", Munksgaard,
Copenhagen (1970), 255 - 270. Afterwards scaling of reflection intensities was
performed within STOE LANA. J. Koziskova, F. Hahn, J. Richter, J. Kozisek, Acta
Chimica Slovaca, vol. 9, no. 2, 2016, pp. 136 - 140.
Finally a spherical absorption correction was done within STOE LANA.
;
_exptl_crystal_colour colorless
_exptl_crystal_density_diffrn 1.364
_exptl_crystal_density_method 'not measured'
_exptl_crystal_description block
_exptl_crystal_F_000 2040
_exptl_crystal_size_rad 0.141
_refine_diff_density_max 0.442
_refine_diff_density_min -0.342
_refine_diff_density_rms 0.047
_refine_ls_extinction_method none
_refine_ls_goodness_of_fit_ref 1.027
_refine_ls_hydrogen_treatment mixed
_refine_ls_matrix_type full
_refine_ls_number_parameters 613
_refine_ls_number_reflns 8768
_refine_ls_number_restraints 149
_refine_ls_restrained_S_all 1.033
_refine_ls_R_factor_all 0.0417
_refine_ls_R_factor_gt 0.0364
_refine_ls_shift/su_max 0.002
_refine_ls_shift/su_mean 0.000
_refine_ls_structure_factor_coef Fsqd
_refine_ls_weighting_details 'w=1/[\s^2^(Fo^2^)+(0.0565P)^2^+2.3904P] where P=(Fo^2^+2Fc^2^)/3'
_refine_ls_weighting_scheme calc
_refine_ls_wR_factor_gt 0.0962
_refine_ls_wR_factor_ref 0.0996
_reflns_Friedel_coverage 0.000
_reflns_number_gt 7827
_reflns_number_total 8768
_reflns_threshold_expression 'I > 2\s(I)'
_cod_data_source_file d5dt02350e15.cif
_cod_data_source_block sv-2138
_cod_database_code 7719900
_shelx_shelxl_version_number 2018/3
_shelx_space_group_comment
;
The symmetry employed for this shelxl refinement is uniquely defined
by the following loop, which should always be used as a source of
symmetry information in preference to the above space-group names.
They are only intended as comments.
;
_olex2_refinement_description
;
1. Fixed Uiso
 At 1.2 times of:
  All C(H) groups, All C(H,H) groups
 At 1.5 times of:
  All C(H,H,H) groups, All N(H) groups, All O(H) groups
2. Restrained distances
 O9-C39
 1.42 with sigma of 0.02
 O9A-C39A
 1.42 with sigma of 0.02
 O9B-C39B
 1.42 with sigma of 0.02
 C39-O9 \\sim C39A-O9A \\sim C39B-O9B
 with sigma of 0.02
 Cl2-O5 \\sim Cl2-O6 \\sim Cl2-O8 \\sim Cl2-O7
 with sigma of 0.02
 Cl1A-O5A \\sim Cl1A-O8A \\sim Cl1A-O7A \\sim Cl1A-O6A
 with sigma of 0.02
 O5-O6 \\sim O5-O8 \\sim O5-O7 \\sim O6-O8 \\sim O6-O7 \\sim O8-O7
 with sigma of 0.02
 O5A-O8A \\sim O5A-O7A \\sim O5A-O6A \\sim O8A-O7A \\sim O8A-O6A \\sim O7A-O6A
 with sigma of 0.02
3. Uiso/Uaniso restraints and constraints
Cl1A \\sim O6A \\sim O7A \\sim O5A \\sim O8A: within 2A with sigma of 0.04 and
sigma for terminal atoms of 0.08 within 2A
Cl2 \\sim O8 \\sim O6 \\sim O7 \\sim O5: within 2A with sigma of 0.04 and sigma
for terminal atoms of 0.08 within 2A
Uanis(C39) = Uanis(C39A) = Uanis(C39B)
Uanis(O9) = Uanis(O9A) = Uanis(O9B)
4. Rigid body (RIGU) restrains
 Cl1A, O6A, O7A, O5A, O8A
 with sigma for 1-2 distances of 0.004 and sigma for 1-3 distances of 0.004
 Cl2, O8, O6, O7, O5
 with sigma for 1-2 distances of 0.004 and sigma for 1-3 distances of 0.004
5. Others
 1*[Sof(O9)+Sof(H9)+Sof(C39)+Sof(H39A)+Sof(H39B)+Sof(H39C)]+1*[Sof(O9A)+
 Sof(H9AA)+Sof(C39A)+Sof(H39D)+Sof(H39E)+Sof(H39F)]+1*[Sof(O9B)+Sof(H9BA)+
 Sof(C39B)+Sof(H39G)+Sof(H39H)+Sof(H39I)]=1 with esd of 0.001
 Sof(Cl1A)=Sof(O6A)=Sof(O7A)=Sof(O5A)=Sof(O8A)=1-FVAR(1)
 Sof(Cl2)=Sof(O8)=Sof(O6)=Sof(O7)=Sof(O5)=FVAR(1)
 Sof(O9)=Sof(H9)=Sof(C39)=Sof(H39A)=Sof(H39B)=Sof(H39C)=FVAR(2)
 Sof(O9A)=Sof(H9AA)=Sof(C39A)=Sof(H39D)=Sof(H39E)=Sof(H39F)=FVAR(3)
 Sof(O9B)=Sof(H9BA)=Sof(C39B)=Sof(H39G)=Sof(H39H)=Sof(H39I)=FVAR(4)
6.a Secondary CH2 refined with riding coordinates:
 C28(H28A,H28B), C27(H27A,H27B), C12(H12A,H12B), C24(H24A,H24B), C7(H7A,H7B),
 C15(H15A,H15B), C25(H25A,H25B), C22(H22A,H22B), C13(H13A,H13B), C10(H10A,H10B),
  C30(H30A,H30B), C9(H9A,H9B)
6.b Me refined with everything fixed:
 C39(H39A,H39B,H39C), C39A(H39D,H39E,H39F), C39B(H39G,H39H,H39I)
6.c Aromatic/amide H refined with riding coordinates:
 C3(H3), C19(H19), C21(H21), C5(H5)
6.d Tetrahedral OH refined with riding coordinates:
 O9B(H9BA)
6.e Idealised Me refined as rotating group:
 C37(H37A,H37B,H37C), C36(H36A,H36B,H36C), C34(H34A,H34B,H34C), C32(H32A,H32B,
 H32C), C14(H14A,H14B,H14C), C26(H26A,H26B,H26C), C8(H8A,H8B,H8C), C38(H38A,
 H38B,H38C), C23(H23A,H23B,H23C), C29(H29A,H29B,H29C), C33(H33A,H33B,H33C),
 C11(H11A,H11B,H11C)
6.f Idealised tetrahedral OH refined as rotating group:
 O9(H9), O9A(H9AA)
;
_olex2_submission_special_instructions 'No special instructions were received'
_stoe_detector_distance '60.0 mm'
_stoe_detector_pixelsize_x '0.172 mm'
_stoe_detector_pixelsize_y '0.172 mm'
_stoe_detector_size_x '8.4 cm'
_stoe_detector_size_y '10.6 cm'
_stoe_evaluation_integration_a 4.3
_stoe_evaluation_integration_b 0.5
_stoe_evaluation_integration_ems 0.018
_stoe_evaluation_lana_bis_l_even_max -
_stoe_evaluation_lana_bis_l_odd_max -
_stoe_evaluation_lana_bos_l_even_max 6
_stoe_evaluation_lana_bos_l_odd_max 3
_stoe_evaluation_lana_completeness 97.2
_stoe_evaluation_lana_dxs_max_order -
_stoe_evaluation_lana_dys_max_order -
_stoe_evaluation_lana_fs_max_order 8
_stoe_evaluation_lana_max_2theta_available 142.1
_stoe_evaluation_lana_max_2theta_desired 142.1
_stoe_evaluation_lana_mean_redundancy 3.4
_stoe_evaluation_lana_number_refls_after_or 30807
_stoe_evaluation_lana_number_refls_outliers 6344
_stoe_evaluation_lana_number_refls_total 37151
_stoe_evaluation_lana_number_refls_unique 9077
_stoe_evaluation_lana_number_refls_written 30807
_stoe_evaluation_lana_or_c1 0.035
_stoe_evaluation_lana_or_c2 0
_stoe_evaluation_lana_or_c3 0
_stoe_evaluation_lana_or_c4 0.7
_stoe_evaluation_lana_point_group 2/m
_stoe_evaluation_lana_table
;
#----------------------------------------------------------------------------
2Theta          13.7   28.9   44.1   59.3   74.5   89.7  104.9  120.1  135.3
#----------------------------------------------------------------------------
<Resolution>    5.43   2.98   2.04   1.56   1.25   1.09   0.97   0.89   0.84
N(total)         224    965   1916   2455   5954   7979   7879   6695   3084
<Redundancy>     2.7    3.0    2.8    2.3    3.8    4.3    3.9    3.3    2.3
Complet. [%%]    98.7   99.3   99.3   96.7   98.8  100.0   99.9   99.4   85.0
<I/sigma>      359.6  182.7  106.2   53.5   27.1   19.6   13.9   11.1   10.3
R(int)         0.008  0.009  0.010  0.014  0.022  0.022  0.031  0.039  0.049
#----------------------------------------------------------------------------
;
_stoe_measurement_identifier SV-2138
_stoe_measurement_max_exposure_per_frame '15.0 s'
_stoe_measurement_mean_exposure_per_frame '13.7 s'
_stoe_measurement_min_exposure_per_frame '10.0 s'
_stoe_measurement_total_exposure_time '6.1 h'
_stoe_measurement_total_frame_number 1603
_stoe_measurement_total_run_number 16
_stoe_measurement_tube_power '30.0 W'

loop_
_space_group_symop_operation_xyz
'x, y, z'
'-x+1/2, y+1/2, -z+1/2'
'-x, -y, -z'
'x-1/2, -y-1/2, z-1/2'

loop_
_atom_site_label
_atom_site_type_symbol
_atom_site_fract_x
_atom_site_fract_y
_atom_site_fract_z
_atom_site_U_iso_or_equiv
_atom_site_adp_type
_atom_site_occupancy
_atom_site_site_symmetry_order
_atom_site_calc_flag
_atom_site_refinement_flags_posn
_atom_site_refinement_flags_adp
_atom_site_refinement_flags_occupancy
_atom_site_disorder_assembly
_atom_site_disorder_group
Fe1 Fe 0.63250(2) 0.62130(2) 0.84086(2) 0.02806(9) Uani 1 1 d . . . . .
S1 S 0.58927(3) 0.69214(3) 0.74178(2) 0.03450(12) Uani 1 1 d . . . . .
S2 S 0.66845(4) 0.49118(3) 0.81134(3) 0.03328(12) Uani 1 1 d . . . . .
N1 N 0.48145(12) 0.59055(10) 0.86586(9) 0.0331(4) Uani 1 1 d . . . . .
N2 N 0.62184(13) 0.68562(10) 0.93540(9) 0.0359(4) Uani 1 1 d . . . . .
N6 N 0.56518(12) 0.81457(10) 0.62349(8) 0.0296(3) Uani 1 1 d . . . . .
H6 H 0.5976(19) 0.7782(16) 0.6382(13) 0.044 Uiso 1 1 d . U . . .
N3 N 0.78963(12) 0.65414(10) 0.86219(9) 0.0340(4) Uani 1 1 d . . . . .
N4 N 0.62034(13) 0.50075(11) 0.64737(10) 0.0371(4) Uani 1 1 d . . . . .
H4 H 0.606(2) 0.5279(17) 0.6893(15) 0.056 Uiso 1 1 d . U . . .
N5 N 0.62798(13) 0.68614(11) 0.54117(9) 0.0370(4) Uani 1 1 d . . . . .
C37 C 1.05859(19) 0.44235(16) 0.61937(14) 0.0539(6) Uani 1 1 d . . . . .
H37A H 1.066370 0.402425 0.655507 0.081 Uiso 1 1 calc R U . . .
H37B H 1.117920 0.447600 0.595465 0.081 Uiso 1 1 calc R U . . .
H37C H 1.007469 0.426611 0.586358 0.081 Uiso 1 1 calc R U . . .
C28 C 0.49963(15) 0.77928(13) 0.56959(11) 0.0366(5) Uani 1 1 d . . . . .
H28A H 0.458200 0.820778 0.548964 0.044 Uiso 1 1 calc R U . . .
H28B H 0.458646 0.739967 0.591109 0.044 Uiso 1 1 calc R U . . .
C36 C 1.12032(17) 0.54763(17) 0.69648(14) 0.0523(6) Uani 1 1 d . . . . .
H36A H 1.110541 0.601399 0.712604 0.078 Uiso 1 1 calc R U . . .
H36B H 1.176901 0.545815 0.669104 0.078 Uiso 1 1 calc R U . . .
H36C H 1.129002 0.512499 0.736217 0.078 Uiso 1 1 calc R U . . .
C6 C 0.39876(14) 0.67884(12) 0.77567(10) 0.0322(4) Uani 1 1 d . . . . .
C27 C 0.55412(16) 0.74010(13) 0.51334(10) 0.0384(5) Uani 1 1 d . . . . .
H27A H 0.509116 0.710524 0.482512 0.046 Uiso 1 1 calc R U . . .
H27B H 0.584127 0.781043 0.485486 0.046 Uiso 1 1 calc R U . . .
C34 C 0.17788(17) 0.89737(13) 0.77003(13) 0.0449(5) Uani 1 1 d . . . . .
H34A H 0.112781 0.917602 0.767719 0.067 Uiso 1 1 calc R U . . .
H34B H 0.217143 0.929066 0.740354 0.067 Uiso 1 1 calc R U . . .
H34C H 0.203758 0.900126 0.817660 0.067 Uiso 1 1 calc R U . . .
C35 C 1.03357(16) 0.52131(13) 0.65194(11) 0.0394(5) Uani 1 1 d . . . . .
C20 C 0.94477(15) 0.51353(12) 0.69394(11) 0.0344(4) Uani 1 1 d . . . . .
C4 C 0.27921(14) 0.77968(12) 0.74706(10) 0.0324(4) Uani 1 1 d . . . . .
C12 C 0.71313(18) 0.66925(15) 0.97453(11) 0.0462(5) Uani 1 1 d . . . . .
H12A H 0.717009 0.612750 0.986250 0.055 Uiso 1 1 calc R U . . .
H12B H 0.715902 0.699591 1.018030 0.055 Uiso 1 1 calc R U . . .
C32 C 0.13706(18) 0.80841(16) 0.67066(13) 0.0500(6) Uani 1 1 d . . . . .
H32A H 0.141437 0.754638 0.653183 0.075 Uiso 1 1 calc R U . . .
H32B H 0.173338 0.843693 0.641971 0.075 Uiso 1 1 calc R U . . .
H32C H 0.070428 0.824881 0.669178 0.075 Uiso 1 1 calc R U . . .
C24 C 0.65966(15) 0.56112(13) 0.60052(11) 0.0372(5) Uani 1 1 d . . . . .
H24A H 0.694006 0.534093 0.564069 0.045 Uiso 1 1 calc R U . . .
H24B H 0.706132 0.593889 0.627287 0.045 Uiso 1 1 calc R U . . .
C7 C 0.41595(15) 0.59713(12) 0.80342(11) 0.0343(4) Uani 1 1 d . . . . .
H7A H 0.353990 0.574211 0.814485 0.041 Uiso 1 1 calc R U . . .
H7B H 0.441901 0.564776 0.766382 0.041 Uiso 1 1 calc R U . . .
C14 C 0.82492(17) 0.70940(14) 0.81079(13) 0.0452(5) Uani 1 1 d . . . . .
H14A H 0.823209 0.684137 0.765437 0.068 Uiso 1 1 calc R U . . .
H14B H 0.890324 0.724454 0.823969 0.068 Uiso 1 1 calc R U . . .
H14C H 0.784679 0.756310 0.808838 0.068 Uiso 1 1 calc R U . . .
C15 C 0.85089(15) 0.58193(13) 0.86489(10) 0.0352(4) Uani 1 1 d . . . . .
H15A H 0.825928 0.544564 0.898613 0.042 Uiso 1 1 calc R U . . .
H15B H 0.916076 0.596645 0.881039 0.042 Uiso 1 1 calc R U . . .
C25 C 0.58485(16) 0.61396(12) 0.56690(11) 0.0362(4) Uani 1 1 d . . . . .
H25A H 0.551859 0.585826 0.528162 0.043 Uiso 1 1 calc R U . . .
H25B H 0.537245 0.627622 0.600801 0.043 Uiso 1 1 calc R U . . .
C3 C 0.35000(15) 0.82145(12) 0.71478(10) 0.0322(4) Uani 1 1 d . . . . .
H3 H 0.333723 0.869423 0.692274 0.039 Uiso 1 1 calc R U . . .
C19 C 0.86370(15) 0.47738(12) 0.66517(10) 0.0350(4) Uani 1 1 d . . . . .
H19 H 0.865579 0.455655 0.620216 0.042 Uiso 1 1 calc R U . . .
C31 C 0.17784(15) 0.81160(12) 0.74548(11) 0.0356(4) Uani 1 1 d . . . . .
C1 C 0.46926(14) 0.72337(12) 0.74525(10) 0.0297(4) Uani 1 1 d . . . . .
C17 C 0.77420(14) 0.50334(11) 0.76665(10) 0.0311(4) Uani 1 1 d . . . . .
C22 C 0.69354(15) 0.43695(12) 0.66450(11) 0.0357(4) Uani 1 1 d . . . . .
H22A H 0.665803 0.397110 0.694730 0.043 Uiso 1 1 calc R U . . .
H22B H 0.711384 0.410572 0.621589 0.043 Uiso 1 1 calc R U . . .
C16 C 0.85438(14) 0.54216(12) 0.79583(10) 0.0321(4) Uani 1 1 d . . . . .
C26 C 0.6954(2) 0.66895(18) 0.48788(14) 0.0602(7) Uani 1 1 d . . . . .
H26A H 0.748610 0.638383 0.508044 0.090 Uiso 1 1 calc R U . . .
H26B H 0.719246 0.718264 0.469305 0.090 Uiso 1 1 calc R U . . .
H26C H 0.663406 0.638720 0.450701 0.090 Uiso 1 1 calc R U . . .
C21 C 0.93737(15) 0.54581(12) 0.75952(11) 0.0344(4) Uani 1 1 d . . . . .
H21 H 0.991223 0.571393 0.780377 0.041 Uiso 1 1 calc R U . . .
C8 C 0.47519(17) 0.50837(13) 0.89036(13) 0.0435(5) Uani 1 1 d . . . . .
H8A H 0.488052 0.472436 0.852527 0.065 Uiso 1 1 calc R U . . .
H8B H 0.411363 0.498448 0.906242 0.065 Uiso 1 1 calc R U . . .
H8C H 0.522017 0.499920 0.928489 0.065 Uiso 1 1 calc R U . . .
C38 C 1.0122(2) 0.58159(19) 0.59474(16) 0.0669(8) Uani 1 1 d . . . . .
H38A H 0.957028 0.564242 0.566146 0.100 Uiso 1 1 calc R U . . .
H38B H 1.067254 0.586461 0.566123 0.100 Uiso 1 1 calc R U . . .
H38C H 0.998489 0.632598 0.615377 0.100 Uiso 1 1 calc R U . . .
C2 C 0.44300(14) 0.79541(11) 0.71445(10) 0.0303(4) Uani 1 1 d . . . . .
C5 C 0.30615(14) 0.70842(12) 0.77703(10) 0.0334(4) Uani 1 1 d . . . . .
H5 H 0.259762 0.678529 0.799378 0.040 Uiso 1 1 calc R U . . .
C13 C 0.79573(17) 0.69166(15) 0.93179(12) 0.0461(5) Uani 1 1 d . . . . .
H13A H 0.797036 0.749422 0.926328 0.055 Uiso 1 1 calc R U . . .
H13B H 0.855686 0.675558 0.956311 0.055 Uiso 1 1 calc R U . . .
C10 C 0.54045(18) 0.65526(16) 0.97223(12) 0.0476(6) Uani 1 1 d . . . . .
H10A H 0.524124 0.692596 1.008887 0.057 Uiso 1 1 calc R U . . .
H10B H 0.557556 0.604459 0.994201 0.057 Uiso 1 1 calc R U . . .
C23 C 0.52984(16) 0.46387(14) 0.62268(14) 0.0462(5) Uani 1 1 d . . . . .
H23A H 0.538736 0.437555 0.578594 0.069 Uiso 1 1 calc R U . . .
H23B H 0.480828 0.504358 0.616502 0.069 Uiso 1 1 calc R U . . .
H23C H 0.510129 0.425327 0.656614 0.069 Uiso 1 1 calc R U . . .
C30 C 0.51459(14) 0.84890(12) 0.68329(10) 0.0316(4) Uani 1 1 d . . . . .
H30A H 0.562631 0.863824 0.719709 0.038 Uiso 1 1 calc R U . . .
H30B H 0.481768 0.897490 0.667536 0.038 Uiso 1 1 calc R U . . .
C29 C 0.62822(17) 0.87526(13) 0.59446(12) 0.0420(5) Uani 1 1 d . . . . .
H29A H 0.589357 0.916472 0.572082 0.063 Uiso 1 1 calc R U . . .
H29B H 0.668287 0.850901 0.560554 0.063 Uiso 1 1 calc R U . . .
H29C H 0.668444 0.898285 0.631681 0.063 Uiso 1 1 calc R U . . .
C9 C 0.45451(17) 0.64407(14) 0.92175(11) 0.0422(5) Uani 1 1 d . . . . .
H9A H 0.400829 0.621508 0.946185 0.051 Uiso 1 1 calc R U . . .
H9B H 0.434302 0.695371 0.902146 0.051 Uiso 1 1 calc R U . . .
C18 C 0.78010(14) 0.47205(11) 0.70008(10) 0.0324(4) Uani 1 1 d . . . . .
C33 C 0.11313(16) 0.76437(14) 0.79124(14) 0.0467(5) Uani 1 1 d . . . . .
H33A H 0.140191 0.763858 0.838616 0.070 Uiso 1 1 calc R U . . .
H33B H 0.107717 0.710426 0.773998 0.070 Uiso 1 1 calc R U . . .
H33C H 0.050093 0.788627 0.790369 0.070 Uiso 1 1 calc R U . . .
C11 C 0.6096(2) 0.77108(14) 0.92292(13) 0.0500(6) Uani 1 1 d . . . . .
H11A H 0.659446 0.789816 0.893521 0.075 Uiso 1 1 calc R U . . .
H11B H 0.613896 0.799119 0.966991 0.075 Uiso 1 1 calc R U . . .
H11C H 0.547302 0.780697 0.900000 0.075 Uiso 1 1 calc R U . . .
Cl1 Cl 0.66931(4) 0.97501(3) 0.42735(3) 0.04363(13) Uani 1 1 d . . . . .
O4 O 0.6044(2) 1.03285(19) 0.44804(15) 0.1081(10) Uani 1 1 d . . . . .
O2 O 0.6215(3) 0.90422(17) 0.41682(16) 0.1223(12) Uani 1 1 d . . . . .
O3 O 0.71139(18) 1.00074(16) 0.36656(12) 0.0865(8) Uani 1 1 d . . . . .
O1 O 0.74061(15) 0.96733(14) 0.48178(11) 0.0703(6) Uani 1 1 d . . . . .
Cl2 Cl 0.2951(2) 0.60133(18) 0.54499(13) 0.0368(6) Uani 0.687(14) 1 d D U P A 1
O8 O 0.2172(3) 0.5671(4) 0.5029(3) 0.0714(15) Uani 0.687(14) 1 d D U P A 1
O6 O 0.3650(5) 0.6262(6) 0.4974(4) 0.073(3) Uani 0.687(14) 1 d D U P A 1
O7 O 0.2597(6) 0.6653(4) 0.5798(4) 0.093(2) Uani 0.687(14) 1 d D U P A 1
O5 O 0.3320(3) 0.5432(4) 0.5876(4) 0.106(3) Uani 0.687(14) 1 d D U P A 1
O9 O 0.8660(4) 0.8303(3) 0.5842(3) 0.0934(13) Uani 0.505(4) 1 d D . P B 1
H9 H 0.842972 0.873873 0.594903 0.140 Uiso 0.505(4) 1 calc R U P B 1
C39 C 0.8548(6) 0.7760(5) 0.6388(4) 0.072(2) Uani 0.505(4) 1 d D . P B 1
H39A H 0.836970 0.724621 0.619579 0.107 Uiso 0.5054 1 calc . U P B 1
H39B H 0.804947 0.794625 0.668266 0.107 Uiso 0.5054 1 calc . U P B 1
H39C H 0.914684 0.771365 0.666115 0.107 Uiso 0.5054 1 calc . U P B 1
Cl1A Cl 0.3029(7) 0.6048(6) 0.5494(5) 0.073(3) Uani 0.313(14) 1 d D U P A 2
O6A O 0.3575(12) 0.6339(10) 0.4976(8) 0.064(5) Uani 0.313(14) 1 d D U P A 2
O7A O 0.2349(11) 0.6634(8) 0.5676(8) 0.086(5) Uani 0.313(14) 1 d D U P A 2
O5A O 0.3583(6) 0.5958(12) 0.6135(4) 0.093(6) Uani 0.313(14) 1 d D U P A 2
O8A O 0.2562(15) 0.5352(8) 0.5342(9) 0.123(9) Uani 0.313(14) 1 d D U P A 2
O9A O 0.7796(6) 0.7399(5) 0.6333(4) 0.0934(13) Uani 0.337(4) 1 d D . P C 2
H9AA H 0.729862 0.745503 0.608295 0.140 Uiso 0.337(4) 1 calc R U P C 2
C39A C 0.8534(9) 0.7795(9) 0.6044(7) 0.072(2) Uani 0.337(4) 1 d D . P C 2
H39D H 0.848288 0.773704 0.554177 0.107 Uiso 0.3371 1 calc . U P C 2
H39E H 0.914035 0.757604 0.622064 0.107 Uiso 0.3371 1 calc . U P C 2
H39F H 0.850341 0.835273 0.616437 0.107 Uiso 0.3371 1 calc . U P C 2
O9B O 0.7908(11) 0.8053(11) 0.6673(9) 0.0934(13) Uani 0.156(4) 1 d D . P D 3
H9BA H 0.771681 0.760804 0.679022 0.140 Uiso 0.156(4) 1 calc R U P D 3
C39B C 0.8830(12) 0.8150(13) 0.6903(12) 0.072(2) Uani 0.156(4) 1 d D . P D 3
H39G H 0.924813 0.807119 0.651957 0.107 Uiso 0.1556 1 calc . U P D 3
H39H H 0.898593 0.776551 0.726598 0.107 Uiso 0.1556 1 calc . U P D 3
H39I H 0.891819 0.868131 0.708717 0.107 Uiso 0.1556 1 calc . U P D 3

loop_
_atom_site_aniso_label
_atom_site_aniso_U_11
_atom_site_aniso_U_22
_atom_site_aniso_U_33
_atom_site_aniso_U_23
_atom_site_aniso_U_13
_atom_site_aniso_U_12
Fe1 0.03131(17) 0.02612(16) 0.02666(15) 0.00159(11) 0.00029(11) 0.00101(12)
S1 0.0298(2) 0.0406(3) 0.0332(2) 0.0112(2) 0.00344(18) 0.0036(2)
S2 0.0329(2) 0.0278(2) 0.0393(3) 0.00109(19) 0.00357(19) 0.00056(19)
N1 0.0362(9) 0.0287(8) 0.0348(9) 0.0081(7) 0.0058(7) 0.0012(7)
N2 0.0435(10) 0.0343(9) 0.0299(8) -0.0002(7) 0.0010(7) 0.0046(8)
N6 0.0309(8) 0.0273(8) 0.0304(8) 0.0034(7) 0.0005(6) -0.0024(7)
N3 0.0354(9) 0.0316(9) 0.0348(9) -0.0037(7) -0.0016(7) -0.0005(7)
N4 0.0323(9) 0.0354(9) 0.0431(10) 0.0030(8) -0.0033(7) -0.0001(7)
N5 0.0407(10) 0.0367(10) 0.0337(9) 0.0021(7) 0.0028(7) -0.0009(8)
C37 0.0486(14) 0.0547(15) 0.0595(15) -0.0121(12) 0.0153(11) 0.0001(12)
C28 0.0382(11) 0.0339(11) 0.0368(10) -0.0002(9) -0.0064(8) -0.0028(9)
C36 0.0364(12) 0.0652(17) 0.0560(14) -0.0091(12) 0.0087(10) -0.0049(11)
C6 0.0335(10) 0.0306(10) 0.0324(10) 0.0020(8) 0.0005(8) -0.0005(8)
C27 0.0478(12) 0.0348(11) 0.0320(10) 0.0018(8) -0.0052(9) -0.0016(9)
C34 0.0430(13) 0.0363(12) 0.0564(14) -0.0030(10) 0.0129(10) 0.0035(10)
C35 0.0365(11) 0.0409(12) 0.0411(11) 0.0023(9) 0.0053(9) 0.0025(9)
C20 0.0345(11) 0.0305(10) 0.0381(10) 0.0035(8) 0.0022(8) 0.0034(8)
C4 0.0326(10) 0.0326(10) 0.0321(10) -0.0021(8) 0.0022(8) 0.0011(8)
C12 0.0527(14) 0.0516(14) 0.0335(11) -0.0067(10) -0.0062(9) 0.0087(11)
C32 0.0389(12) 0.0611(16) 0.0493(13) -0.0045(12) -0.0055(10) 0.0110(11)
C24 0.0350(11) 0.0346(11) 0.0419(11) 0.0027(9) 0.0006(8) 0.0001(9)
C7 0.0334(10) 0.0295(10) 0.0401(11) 0.0045(8) 0.0029(8) -0.0028(8)
C14 0.0422(13) 0.0354(12) 0.0580(14) 0.0048(10) 0.0034(10) -0.0071(10)
C15 0.0315(10) 0.0387(11) 0.0347(10) -0.0004(9) -0.0043(8) 0.0033(9)
C25 0.0382(11) 0.0349(11) 0.0350(10) -0.0002(8) -0.0042(8) -0.0018(9)
C3 0.0364(11) 0.0272(10) 0.0330(10) 0.0008(8) 0.0021(8) 0.0013(8)
C19 0.0382(11) 0.0329(11) 0.0339(10) -0.0013(8) -0.0005(8) 0.0066(9)
C31 0.0321(11) 0.0343(11) 0.0407(11) -0.0016(9) 0.0042(8) 0.0032(8)
C1 0.0292(10) 0.0310(10) 0.0289(9) 0.0013(8) 0.0008(7) 0.0011(8)
C17 0.0316(10) 0.0259(9) 0.0356(10) 0.0040(8) -0.0005(8) 0.0047(8)
C22 0.0370(11) 0.0302(10) 0.0395(11) -0.0020(8) -0.0029(8) 0.0017(9)
C16 0.0335(10) 0.0298(10) 0.0327(10) 0.0018(8) -0.0024(8) 0.0040(8)
C26 0.0657(17) 0.0628(17) 0.0541(15) 0.0145(13) 0.0238(13) 0.0110(14)
C21 0.0314(10) 0.0328(10) 0.0387(10) 0.0007(8) -0.0027(8) 0.0014(8)
C8 0.0403(12) 0.0359(12) 0.0547(13) 0.0175(10) 0.0088(10) 0.0001(9)
C38 0.0510(16) 0.077(2) 0.0735(19) 0.0364(16) 0.0163(13) 0.0090(14)
C2 0.0330(10) 0.0284(10) 0.0297(9) 0.0006(8) 0.0019(7) -0.0017(8)
C5 0.0324(10) 0.0334(10) 0.0345(10) 0.0016(8) 0.0043(8) -0.0046(8)
C13 0.0433(13) 0.0469(13) 0.0475(13) -0.0170(11) -0.0062(10) -0.0016(10)
C10 0.0538(14) 0.0562(15) 0.0335(11) 0.0008(10) 0.0088(10) 0.0034(12)
C23 0.0320(11) 0.0438(13) 0.0624(15) 0.0036(11) -0.0033(10) -0.0057(10)
C30 0.0348(10) 0.0279(10) 0.0322(10) 0.0006(8) 0.0028(8) -0.0017(8)
C29 0.0456(13) 0.0410(12) 0.0402(11) -0.0008(9) 0.0090(9) -0.0144(10)
C9 0.0446(12) 0.0464(13) 0.0366(11) 0.0026(10) 0.0120(9) 0.0026(10)
C18 0.0334(10) 0.0266(9) 0.0368(10) 0.0010(8) -0.0030(8) 0.0040(8)
C33 0.0350(12) 0.0414(13) 0.0646(15) -0.0025(11) 0.0129(10) -0.0007(10)
C11 0.0620(16) 0.0363(12) 0.0517(14) -0.0069(10) 0.0011(11) 0.0074(11)
Cl1 0.0478(3) 0.0435(3) 0.0402(3) 0.0067(2) 0.0083(2) 0.0008(2)
O4 0.0928(19) 0.130(2) 0.102(2) -0.0119(18) 0.0160(15) 0.0566(18)
O2 0.184(3) 0.0796(18) 0.099(2) 0.0175(15) -0.035(2) -0.066(2)
O3 0.0917(17) 0.1060(19) 0.0643(13) 0.0360(13) 0.0303(12) 0.0198(14)
O1 0.0652(13) 0.0797(14) 0.0654(12) 0.0177(11) -0.0037(10) -0.0043(11)
Cl2 0.0335(9) 0.0376(12) 0.0398(9) 0.0057(7) 0.0077(6) 0.0041(7)
O8 0.0441(19) 0.097(3) 0.073(3) -0.019(2) 0.0056(15) -0.0136(18)
O6 0.049(3) 0.110(6) 0.063(4) -0.003(4) 0.017(3) -0.025(3)
O7 0.117(5) 0.073(3) 0.093(4) -0.039(3) 0.028(3) 0.008(3)
O5 0.067(3) 0.100(5) 0.150(5) 0.073(4) -0.009(3) 0.021(3)
O9 0.103(3) 0.090(3) 0.089(3) 0.000(2) 0.030(2) 0.008(3)
C39 0.054(2) 0.066(3) 0.094(6) 0.031(5) -0.001(4) -0.005(2)
Cl1A 0.061(4) 0.064(4) 0.095(5) 0.004(3) 0.005(3) 0.004(3)
O6A 0.084(10) 0.049(6) 0.059(9) 0.013(6) 0.018(7) -0.005(6)
O7A 0.080(7) 0.077(7) 0.104(9) 0.049(7) 0.025(6) 0.041(6)
O5A 0.053(5) 0.179(14) 0.046(4) 0.037(6) 0.006(3) 0.017(6)
O8A 0.157(16) 0.089(8) 0.129(12) -0.051(9) 0.077(12) -0.068(10)
O9A 0.103(3) 0.090(3) 0.089(3) 0.000(2) 0.030(2) 0.008(3)
C39A 0.054(2) 0.066(3) 0.094(6) 0.031(5) -0.001(4) -0.005(2)
O9B 0.103(3) 0.090(3) 0.089(3) 0.000(2) 0.030(2) 0.008(3)
C39B 0.054(2) 0.066(3) 0.094(6) 0.031(5) -0.001(4) -0.005(2)

loop_
_atom_type_symbol
_atom_type_description
_atom_type_scat_dispersion_real
_atom_type_scat_dispersion_imag
_atom_type_scat_source
C C 0.0181 0.0091 'International Tables Vol C Tables 4.2.6.8 and 6.1.1.4'
H H 0.0000 0.0000 'International Tables Vol C Tables 4.2.6.8 and 6.1.1.4'
Cl Cl 0.3639 0.7018 'International Tables Vol C Tables 4.2.6.8 and 6.1.1.4'
Fe Fe -1.1336 3.1974 'International Tables Vol C Tables 4.2.6.8 and 6.1.1.4'
N N 0.0311 0.0180 'International Tables Vol C Tables 4.2.6.8 and 6.1.1.4'
O O 0.0492 0.0322 'International Tables Vol C Tables 4.2.6.8 and 6.1.1.4'
S S 0.3331 0.5567 'International Tables Vol C Tables 4.2.6.8 and 6.1.1.4'

loop_
_exptl_crystal_face_index_h
_exptl_crystal_face_index_k
_exptl_crystal_face_index_l
_exptl_crystal_face_perp_dist
8 15 -2 0.1420
16 -7 30 0.1140
24 -30 -1 0.1136
7 30 -24 0.1087
0 15 -1 0.1334
-1 -2 10 0.1085
-1 -10 8 0.1568
-30 1 0 0.1575
-8 15 -14 0.1272
-18 1 30 0.0936
-1 -3 -5 0.1118

loop_
_geom_angle_atom_site_label_1
_geom_angle_atom_site_label_2
_geom_angle_atom_site_label_3
_geom_angle
_geom_angle_site_symmetry_1
_geom_angle_site_symmetry_3
_geom_angle_publ_flag
S1 Fe1 S2 109.76(2) . . ?
N1 Fe1 S1 94.84(4) . . ?
N1 Fe1 S2 92.86(5) . . ?
N1 Fe1 N3 157.29(6) . . ?
N2 Fe1 S1 114.58(5) . . ?
N2 Fe1 S2 135.51(5) . . ?
N2 Fe1 N1 80.27(7) . . ?
N2 Fe1 N3 80.07(7) . . ?
N3 Fe1 S1 103.62(5) . . ?
N3 Fe1 S2 93.22(5) . . ?
C1 S1 Fe1 109.68(7) . . ?
C17 S2 Fe1 101.85(7) . . ?
C7 N1 Fe1 111.10(12) . . ?
C8 N1 Fe1 110.94(13) . . ?
C8 N1 C7 106.72(17) . . ?
C9 N1 Fe1 106.88(13) . . ?
C9 N1 C7 112.27(17) . . ?
C9 N1 C8 108.96(17) . . ?
C12 N2 Fe1 104.31(13) . . ?
C10 N2 Fe1 108.83(14) . . ?
C10 N2 C12 111.13(17) . . ?
C10 N2 C11 109.62(19) . . ?
C11 N2 Fe1 111.87(13) . . ?
C11 N2 C12 110.98(19) . . ?
C28 N6 H6 105.0(19) . . ?
C28 N6 C30 113.38(16) . . ?
C28 N6 C29 112.03(16) . . ?
C30 N6 H6 107.6(18) . . ?
C29 N6 H6 109.0(19) . . ?
C29 N6 C30 109.52(16) . . ?
C14 N3 Fe1 112.65(13) . . ?
C14 N3 C15 109.52(17) . . ?
C14 N3 C13 109.41(18) . . ?
C15 N3 Fe1 110.74(12) . . ?
C13 N3 Fe1 106.31(13) . . ?
C13 N3 C15 108.05(16) . . ?
C24 N4 H4 106.3(17) . . ?
C24 N4 C22 110.86(16) . . ?
C22 N4 H4 108.6(17) . . ?
C23 N4 H4 105.6(17) . . ?
C23 N4 C24 115.61(17) . . ?
C23 N4 C22 109.43(17) . . ?
C25 N5 C27 110.48(17) . . ?
C26 N5 C27 109.64(18) . . ?
C26 N5 C25 111.41(19) . . ?
H37A C37 H37B 109.5 . . ?
H37A C37 H37C 109.5 . . ?
H37B C37 H37C 109.5 . . ?
C35 C37 H37A 109.5 . . ?
C35 C37 H37B 109.5 . . ?
C35 C37 H37C 109.5 . . ?
N6 C28 H28A 109.4 . . ?
N6 C28 H28B 109.4 . . ?
N6 C28 C27 111.37(17) . . ?
H28A C28 H28B 108.0 . . ?
C27 C28 H28A 109.4 . . ?
C27 C28 H28B 109.4 . . ?
H36A C36 H36B 109.5 . . ?
H36A C36 H36C 109.5 . . ?
H36B C36 H36C 109.5 . . ?
C35 C36 H36A 109.5 . . ?
C35 C36 H36B 109.5 . . ?
C35 C36 H36C 109.5 . . ?
C1 C6 C7 122.98(18) . . ?
C5 C6 C7 117.35(18) . . ?
C5 C6 C1 119.55(18) . . ?
N5 C27 C28 112.51(17) . . ?
N5 C27 H27A 109.1 . . ?
N5 C27 H27B 109.1 . . ?
C28 C27 H27A 109.1 . . ?
C28 C27 H27B 109.1 . . ?
H27A C27 H27B 107.8 . . ?
H34A C34 H34B 109.5 . . ?
H34A C34 H34C 109.5 . . ?
H34B C34 H34C 109.5 . . ?
C31 C34 H34A 109.5 . . ?
C31 C34 H34B 109.5 . . ?
C31 C34 H34C 109.5 . . ?
C36 C35 C37 107.2(2) . . ?
C36 C35 C38 109.8(2) . . ?
C20 C35 C37 110.68(19) . . ?
C20 C35 C36 112.07(18) . . ?
C20 C35 C38 107.80(19) . . ?
C38 C35 C37 109.3(2) . . ?
C19 C20 C35 120.05(19) . . ?
C19 C20 C21 116.46(19) . . ?
C21 C20 C35 123.34(19) . . ?
C3 C4 C31 119.79(18) . . ?
C5 C4 C3 116.41(19) . . ?
C5 C4 C31 123.76(19) . . ?
N2 C12 H12A 109.7 . . ?
N2 C12 H12B 109.7 . . ?
N2 C12 C13 110.02(18) . . ?
H12A C12 H12B 108.2 . . ?
C13 C12 H12A 109.7 . . ?
C13 C12 H12B 109.7 . . ?
H32A C32 H32B 109.5 . . ?
H32A C32 H32C 109.5 . . ?
H32B C32 H32C 109.5 . . ?
C31 C32 H32A 109.5 . . ?
C31 C32 H32B 109.5 . . ?
C31 C32 H32C 109.5 . . ?
N4 C24 H24A 108.8 . . ?
N4 C24 H24B 108.8 . . ?
N4 C24 C25 113.62(17) . . ?
H24A C24 H24B 107.7 . . ?
C25 C24 H24A 108.8 . . ?
C25 C24 H24B 108.8 . . ?
N1 C7 C6 116.25(17) . . ?
N1 C7 H7A 108.2 . . ?
N1 C7 H7B 108.2 . . ?
C6 C7 H7A 108.2 . . ?
C6 C7 H7B 108.2 . . ?
H7A C7 H7B 107.4 . . ?
N3 C14 H14A 109.5 . . ?
N3 C14 H14B 109.5 . . ?
N3 C14 H14C 109.5 . . ?
H14A C14 H14B 109.5 . . ?
H14A C14 H14C 109.5 . . ?
H14B C14 H14C 109.5 . . ?
N3 C15 H15A 109.1 . . ?
N3 C15 H15B 109.1 . . ?
N3 C15 C16 112.33(16) . . ?
H15A C15 H15B 107.9 . . ?
C16 C15 H15A 109.1 . . ?
C16 C15 H15B 109.1 . . ?
N5 C25 C24 110.69(18) . . ?
N5 C25 H25A 109.5 . . ?
N5 C25 H25B 109.5 . . ?
C24 C25 H25A 109.5 . . ?
C24 C25 H25B 109.5 . . ?
H25A C25 H25B 108.1 . . ?
C4 C3 H3 118.8 . . ?
C2 C3 C4 122.37(19) . . ?
C2 C3 H3 118.8 . . ?
C20 C19 H19 118.9 . . ?
C18 C19 C20 122.15(19) . . ?
C18 C19 H19 118.9 . . ?
C34 C31 C32 108.74(19) . . ?
C4 C31 C34 110.19(18) . . ?
C4 C31 C32 108.33(17) . . ?
C4 C31 C33 112.55(18) . . ?
C33 C31 C34 108.11(18) . . ?
C33 C31 C32 108.8(2) . . ?
C6 C1 S1 123.28(15) . . ?
C6 C1 C2 118.23(18) . . ?
C2 C1 S1 118.48(15) . . ?
C16 C17 S2 122.46(15) . . ?
C18 C17 S2 119.59(16) . . ?
C18 C17 C16 117.94(18) . . ?
N4 C22 H22A 109.6 . . ?
N4 C22 H22B 109.6 . . ?
H22A C22 H22B 108.1 . . ?
C18 C22 N4 110.18(16) . . ?
C18 C22 H22A 109.6 . . ?
C18 C22 H22B 109.6 . . ?
C17 C16 C15 120.76(18) . . ?
C21 C16 C15 119.55(19) . . ?
C21 C16 C17 119.66(18) . . ?
N5 C26 H26A 109.5 . . ?
N5 C26 H26B 109.5 . . ?
N5 C26 H26C 109.5 . . ?
H26A C26 H26B 109.5 . . ?
H26A C26 H26C 109.5 . . ?
H26B C26 H26C 109.5 . . ?
C20 C21 H21 118.5 . . ?
C16 C21 C20 122.93(19) . . ?
C16 C21 H21 118.5 . . ?
N1 C8 H8A 109.5 . . ?
N1 C8 H8B 109.5 . . ?
N1 C8 H8C 109.5 . . ?
H8A C8 H8B 109.5 . . ?
H8A C8 H8C 109.5 . . ?
H8B C8 H8C 109.5 . . ?
C35 C38 H38A 109.5 . . ?
C35 C38 H38B 109.5 . . ?
C35 C38 H38C 109.5 . . ?
H38A C38 H38B 109.5 . . ?
H38A C38 H38C 109.5 . . ?
H38B C38 H38C 109.5 . . ?
C3 C2 C1 120.52(18) . . ?
C3 C2 C30 117.42(18) . . ?
C1 C2 C30 121.99(18) . . ?
C6 C5 H5 118.6 . . ?
C4 C5 C6 122.84(19) . . ?
C4 C5 H5 118.6 . . ?
N3 C13 C12 112.07(18) . . ?
N3 C13 H13A 109.2 . . ?
N3 C13 H13B 109.2 . . ?
C12 C13 H13A 109.2 . . ?
C12 C13 H13B 109.2 . . ?
H13A C13 H13B 107.9 . . ?
N2 C10 H10A 109.6 . . ?
N2 C10 H10B 109.6 . . ?
N2 C10 C9 110.06(18) . . ?
H10A C10 H10B 108.2 . . ?
C9 C10 H10A 109.6 . . ?
C9 C10 H10B 109.6 . . ?
N4 C23 H23A 109.5 . . ?
N4 C23 H23B 109.5 . . ?
N4 C23 H23C 109.5 . . ?
H23A C23 H23B 109.5 . . ?
H23A C23 H23C 109.5 . . ?
H23B C23 H23C 109.5 . . ?
N6 C30 H30A 108.5 . . ?
N6 C30 H30B 108.5 . . ?
C2 C30 N6 115.11(16) . . ?
C2 C30 H30A 108.5 . . ?
C2 C30 H30B 108.5 . . ?
H30A C30 H30B 107.5 . . ?
N6 C29 H29A 109.5 . . ?
N6 C29 H29B 109.5 . . ?
N6 C29 H29C 109.5 . . ?
H29A C29 H29B 109.5 . . ?
H29A C29 H29C 109.5 . . ?
H29B C29 H29C 109.5 . . ?
N1 C9 C10 108.84(18) . . ?
N1 C9 H9A 109.9 . . ?
N1 C9 H9B 109.9 . . ?
C10 C9 H9A 109.9 . . ?
C10 C9 H9B 109.9 . . ?
H9A C9 H9B 108.3 . . ?
C19 C18 C17 120.81(19) . . ?
C19 C18 C22 119.48(18) . . ?
C17 C18 C22 119.60(18) . . ?
C31 C33 H33A 109.5 . . ?
C31 C33 H33B 109.5 . . ?
C31 C33 H33C 109.5 . . ?
H33A C33 H33B 109.5 . . ?
H33A C33 H33C 109.5 . . ?
H33B C33 H33C 109.5 . . ?
N2 C11 H11A 109.5 . . ?
N2 C11 H11B 109.5 . . ?
N2 C11 H11C 109.5 . . ?
H11A C11 H11B 109.5 . . ?
H11A C11 H11C 109.5 . . ?
H11B C11 H11C 109.5 . . ?
O4 Cl1 O1 107.18(16) . . ?
O2 Cl1 O4 109.2(2) . . ?
O2 Cl1 O3 111.39(19) . . ?
O2 Cl1 O1 110.39(17) . . ?
O3 Cl1 O4 108.86(17) . . ?
O3 Cl1 O1 109.71(15) . . ?
O6 Cl2 O8 106.1(4) . . ?
O7 Cl2 O8 107.9(4) . . ?
O7 Cl2 O6 110.6(5) . . ?
O5 Cl2 O8 107.6(3) . . ?
O5 Cl2 O6 110.2(4) . . ?
O5 Cl2 O7 114.0(4) . . ?
C39 O9 H9 109.5 . . ?
O9 C39 H39A 109.5 . . ?
O9 C39 H39B 109.5 . . ?
O9 C39 H39C 109.5 . . ?
H39A C39 H39B 109.5 . . ?
H39A C39 H39C 109.5 . . ?
H39B C39 H39C 109.5 . . ?
O6A Cl1A O7A 109.2(9) . . ?
O6A Cl1A O5A 111.5(9) . . ?
O7A Cl1A O5A 101.7(8) . . ?
O8A Cl1A O6A 115.3(9) . . ?
O8A Cl1A O7A 109.3(9) . . ?
O8A Cl1A O5A 109.0(9) . . ?
C39A O9A H9AA 109.5 . . ?
O9A C39A H39D 109.5 . . ?
O9A C39A H39E 109.5 . . ?
O9A C39A H39F 109.5 . . ?
H39D C39A H39E 109.5 . . ?
H39D C39A H39F 109.5 . . ?
H39E C39A H39F 109.5 . . ?
C39B O9B H9BA 109.5 . . ?
O9B C39B H39G 109.5 . . ?
O9B C39B H39H 109.5 . . ?
O9B C39B H39I 109.5 . . ?
H39G C39B H39H 109.5 . . ?
H39G C39B H39I 109.5 . . ?
H39H C39B H39I 109.5 . . ?

loop_
_geom_bond_atom_site_label_1
_geom_bond_atom_site_label_2
_geom_bond_distance
_geom_bond_site_symmetry_2
_geom_bond_publ_flag
Fe1 S1 2.3290(5) . ?
Fe1 S2 2.3511(6) . ?
Fe1 N1 2.2688(17) . ?
Fe1 N2 2.1501(17) . ?
Fe1 N3 2.3049(18) . ?
S1 C1 1.779(2) . ?
S2 C17 1.773(2) . ?
N1 C7 1.495(3) . ?
N1 C8 1.483(3) . ?
N1 C9 1.481(3) . ?
N2 C12 1.491(3) . ?
N2 C10 1.475(3) . ?
N2 C11 1.485(3) . ?
N6 H6 0.81(3) . ?
N6 C28 1.491(2) . ?
N6 C30 1.509(2) . ?
N6 C29 1.492(3) . ?
N3 C14 1.476(3) . ?
N3 C15 1.503(3) . ?
N3 C13 1.494(3) . ?
N4 H4 0.97(3) . ?
N4 C24 1.497(3) . ?
N4 C22 1.525(3) . ?
N4 C23 1.482(3) . ?
N5 C27 1.473(3) . ?
N5 C25 1.470(3) . ?
N5 C26 1.468(3) . ?
C37 H37A 0.9800 . ?
C37 H37B 0.9800 . ?
C37 H37C 0.9800 . ?
C37 C35 1.535(3) . ?
C28 H28A 0.9900 . ?
C28 H28B 0.9900 . ?
C28 C27 1.520(3) . ?
C36 H36A 0.9800 . ?
C36 H36B 0.9800 . ?
C36 H36C 0.9800 . ?
C36 C35 1.533(3) . ?
C6 C7 1.509(3) . ?
C6 C1 1.403(3) . ?
C6 C5 1.402(3) . ?
C27 H27A 0.9900 . ?
C27 H27B 0.9900 . ?
C34 H34A 0.9800 . ?
C34 H34B 0.9800 . ?
C34 H34C 0.9800 . ?
C34 C31 1.537(3) . ?
C35 C20 1.532(3) . ?
C35 C38 1.533(3) . ?
C20 C19 1.393(3) . ?
C20 C21 1.396(3) . ?
C4 C3 1.398(3) . ?
C4 C31 1.529(3) . ?
C4 C5 1.392(3) . ?
C12 H12A 0.9900 . ?
C12 H12B 0.9900 . ?
C12 C13 1.511(4) . ?
C32 H32A 0.9800 . ?
C32 H32B 0.9800 . ?
C32 H32C 0.9800 . ?
C32 C31 1.539(3) . ?
C24 H24A 0.9900 . ?
C24 H24B 0.9900 . ?
C24 C25 1.512(3) . ?
C7 H7A 0.9900 . ?
C7 H7B 0.9900 . ?
C14 H14A 0.9800 . ?
C14 H14B 0.9800 . ?
C14 H14C 0.9800 . ?
C15 H15A 0.9900 . ?
C15 H15B 0.9900 . ?
C15 C16 1.506(3) . ?
C25 H25A 0.9900 . ?
C25 H25B 0.9900 . ?
C3 H3 0.9500 . ?
C3 C2 1.385(3) . ?
C19 H19 0.9500 . ?
C19 C18 1.391(3) . ?
C31 C33 1.532(3) . ?
C1 C2 1.407(3) . ?
C17 C16 1.407(3) . ?
C17 C18 1.405(3) . ?
C22 H22A 0.9900 . ?
C22 H22B 0.9900 . ?
C22 C18 1.499(3) . ?
C16 C21 1.396(3) . ?
C26 H26A 0.9800 . ?
C26 H26B 0.9800 . ?
C26 H26C 0.9800 . ?
C21 H21 0.9500 . ?
C8 H8A 0.9800 . ?
C8 H8B 0.9800 . ?
C8 H8C 0.9800 . ?
C38 H38A 0.9800 . ?
C38 H38B 0.9800 . ?
C38 H38C 0.9800 . ?
C2 C30 1.508(3) . ?
C5 H5 0.9500 . ?
C13 H13A 0.9900 . ?
C13 H13B 0.9900 . ?
C10 H10A 0.9900 . ?
C10 H10B 0.9900 . ?
C10 C9 1.535(3) . ?
C23 H23A 0.9800 . ?
C23 H23B 0.9800 . ?
C23 H23C 0.9800 . ?
C30 H30A 0.9900 . ?
C30 H30B 0.9900 . ?
C29 H29A 0.9800 . ?
C29 H29B 0.9800 . ?
C29 H29C 0.9800 . ?
C9 H9A 0.9900 . ?
C9 H9B 0.9900 . ?
C33 H33A 0.9800 . ?
C33 H33B 0.9800 . ?
C33 H33C 0.9800 . ?
C11 H11A 0.9800 . ?
C11 H11B 0.9800 . ?
C11 H11C 0.9800 . ?
Cl1 O4 1.416(2) . ?
Cl1 O2 1.393(3) . ?
Cl1 O3 1.416(2) . ?
Cl1 O1 1.431(2) . ?
Cl2 O8 1.460(5) . ?
Cl2 O6 1.446(6) . ?
Cl2 O7 1.388(5) . ?
Cl2 O5 1.378(4) . ?
O9 H9 0.8400 . ?
O9 C39 1.421(8) . ?
C39 H39A 0.9800 . ?
C39 H39B 0.9800 . ?
C39 H39C 0.9800 . ?
Cl1A O6A 1.386(12) . ?
Cl1A O7A 1.439(12) . ?
Cl1A O5A 1.446(10) . ?
Cl1A O8A 1.383(11) . ?
O9A H9AA 0.8400 . ?
O9A C39A 1.383(11) . ?
C39A H39D 0.9800 . ?
C39A H39E 0.9800 . ?
C39A H39F 0.9800 . ?
O9B H9BA 0.8400 . ?
O9B C39B 1.365(13) . ?
C39B H39G 0.9800 . ?
C39B H39H 0.9800 . ?
C39B H39I 0.9800 . ?

loop_
_geom_torsion_atom_site_label_1
_geom_torsion_atom_site_label_2
_geom_torsion_atom_site_label_3
_geom_torsion_atom_site_label_4
_geom_torsion
_geom_torsion_site_symmetry_1
_geom_torsion_site_symmetry_2
_geom_torsion_site_symmetry_3
_geom_torsion_site_symmetry_4
_geom_torsion_publ_flag
Fe1 S1 C1 C6 -34.38(18) . . . . ?
Fe1 S1 C1 C2 147.28(14) . . . . ?
Fe1 S2 C17 C16 55.03(17) . . . . ?
Fe1 S2 C17 C18 -126.29(15) . . . . ?
Fe1 N1 C7 C6 -68.10(19) . . . . ?
Fe1 N1 C9 C10 -38.7(2) . . . . ?
Fe1 N2 C12 C13 55.8(2) . . . . ?
Fe1 N2 C10 C9 -44.4(2) . . . . ?
Fe1 N3 C15 C16 67.37(19) . . . . ?
Fe1 N3 C13 C12 21.5(2) . . . . ?
S1 C1 C2 C3 178.84(15) . . . . ?
S1 C1 C2 C30 -4.3(3) . . . . ?
S2 C17 C16 C15 -5.5(3) . . . . ?
S2 C17 C16 C21 176.28(15) . . . . ?
S2 C17 C18 C19 -176.86(15) . . . . ?
S2 C17 C18 C22 7.0(3) . . . . ?
N2 C12 C13 N3 -53.2(3) . . . . ?
N2 C10 C9 N1 57.1(3) . . . . ?
N6 C28 C27 N5 50.2(2) . . . . ?
N3 C15 C16 C17 -69.9(2) . . . . ?
N3 C15 C16 C21 108.3(2) . . . . ?
N4 C24 C25 N5 161.10(17) . . . . ?
N4 C22 C18 C19 -108.4(2) . . . . ?
N4 C22 C18 C17 67.8(2) . . . . ?
C37 C35 C20 C19 -49.2(3) . . . . ?
C37 C35 C20 C21 135.3(2) . . . . ?
C28 N6 C30 C2 49.9(2) . . . . ?
C36 C35 C20 C19 -168.8(2) . . . . ?
C36 C35 C20 C21 15.7(3) . . . . ?
C6 C1 C2 C3 0.4(3) . . . . ?
C6 C1 C2 C30 177.25(18) . . . . ?
C27 N5 C25 C24 -175.60(17) . . . . ?
C35 C20 C19 C18 -177.07(19) . . . . ?
C35 C20 C21 C16 176.34(19) . . . . ?
C20 C19 C18 C17 0.0(3) . . . . ?
C20 C19 C18 C22 176.14(19) . . . . ?
C4 C3 C2 C1 2.1(3) . . . . ?
C4 C3 C2 C30 -174.88(18) . . . . ?
C12 N2 C10 C9 -158.71(19) . . . . ?
C24 N4 C22 C18 60.4(2) . . . . ?
C7 N1 C9 C10 -160.73(17) . . . . ?
C7 C6 C1 S1 -5.1(3) . . . . ?
C7 C6 C1 C2 173.28(18) . . . . ?
C7 C6 C5 C4 -173.67(19) . . . . ?
C14 N3 C15 C16 -57.5(2) . . . . ?
C14 N3 C13 C12 143.4(2) . . . . ?
C15 N3 C13 C12 -97.5(2) . . . . ?
C15 C16 C21 C20 -177.02(19) . . . . ?
C25 N5 C27 C28 73.7(2) . . . . ?
C3 C4 C31 C34 -51.6(3) . . . . ?
C3 C4 C31 C32 67.3(2) . . . . ?
C3 C4 C31 C33 -172.34(19) . . . . ?
C3 C4 C5 C6 0.0(3) . . . . ?
C3 C2 C30 N6 -121.0(2) . . . . ?
C19 C20 C21 C16 0.7(3) . . . . ?
C31 C4 C3 C2 -179.93(19) . . . . ?
C31 C4 C5 C6 177.55(19) . . . . ?
C1 C6 C7 N1 68.0(3) . . . . ?
C1 C6 C5 C4 2.4(3) . . . . ?
C1 C2 C30 N6 62.0(2) . . . . ?
C17 C16 C21 C20 1.2(3) . . . . ?
C22 N4 C24 C25 165.16(17) . . . . ?
C16 C17 C18 C19 1.9(3) . . . . ?
C16 C17 C18 C22 -174.27(18) . . . . ?
C26 N5 C27 C28 -163.1(2) . . . . ?
C26 N5 C25 C24 62.3(2) . . . . ?
C21 C20 C19 C18 -1.3(3) . . . . ?
C8 N1 C7 C6 170.84(17) . . . . ?
C8 N1 C9 C10 81.3(2) . . . . ?
C38 C35 C20 C19 70.3(3) . . . . ?
C38 C35 C20 C21 -105.2(3) . . . . ?
C5 C6 C7 N1 -116.1(2) . . . . ?
C5 C6 C1 S1 179.08(15) . . . . ?
C5 C6 C1 C2 -2.6(3) . . . . ?
C5 C4 C3 C2 -2.3(3) . . . . ?
C5 C4 C31 C34 131.0(2) . . . . ?
C5 C4 C31 C32 -110.2(2) . . . . ?
C5 C4 C31 C33 10.2(3) . . . . ?
C13 N3 C15 C16 -176.57(18) . . . . ?
C10 N2 C12 C13 172.92(19) . . . . ?
C23 N4 C24 C25 39.9(3) . . . . ?
C23 N4 C22 C18 -170.93(18) . . . . ?
C30 N6 C28 C27 -175.65(16) . . . . ?
C29 N6 C28 C27 59.8(2) . . . . ?
C29 N6 C30 C2 175.85(18) . . . . ?
C9 N1 C7 C6 51.5(2) . . . . ?
C18 C17 C16 C15 175.76(18) . . . . ?
C18 C17 C16 C21 -2.4(3) . . . . ?
C11 N2 C12 C13 -64.8(2) . . . . ?
C11 N2 C10 C9 78.2(2) . . . . ?
